data_4084476
loop_
_publ_author_name
'Cheisson, Thibault'
'Cao, Thi-Phuong-Anh'
'Le Goff, Xavier F.'
'Auffrant, Audrey'

_publ_section_title
;
 Nickel Complexes Featuring Iminophosphorane--Phenoxide Ligands for
 Catalytic Ethylene Dimerization
;
_journal_issue 21
_journal_name_full Organometallics
_journal_page_first 6193
_journal_paper_doi 10.1021/om500880g
_journal_volume 33
_journal_year 2014
_chemical_formula_moiety 'C40 H38 Br N Ni O P2, C4 H8 O'
_chemical_formula_sum 'C44 H46 Br N Ni O2 P2'
_chemical_formula_weight 821.38
_chemical_name_systematic
; 
 ? 
;
_space_group_IT_number 2
_symmetry_cell_setting triclinic
_symmetry_space_group_name_Hall '-P 1'
_symmetry_space_group_name_H-M 'P -1'
_atom_sites_solution_hydrogens geom
_atom_sites_solution_primary direct
_atom_sites_solution_secondary difmap
_audit_creation_method SHELXL-97
_cell_angle_alpha 92.016(1)
_cell_angle_beta 96.257(1)
_cell_angle_gamma 99.969(1)
_cell_formula_units_Z 2
_cell_length_a 9.656(1)
_cell_length_b 12.252(1)
_cell_length_c 17.162(1)
_cell_measurement_reflns_used 266
_cell_measurement_temperature 150.0(1)
_cell_measurement_theta_max 25.028
_cell_measurement_theta_min 0.998
_cell_volume 1984.8(3)
_computing_cell_refinement 'DENZO (Otwinowski & Minor, 1997) & COLLECT'
_computing_data_collection 'COLLECT (Hooft, R.W.W., 1998)'
_computing_data_reduction 'DENZO & COLLECT'
_computing_molecular_graphics 'PLATON (Spek, 2009)'
_computing_publication_material 'PLATON (Spek, 2009)'
_computing_structure_refinement 'SHELXL-97 (Sheldrick, 1997)'
_computing_structure_solution 'SIR97 (Altomare et al., 1999)'
_diffrn_ambient_temperature 150.0(1)
_diffrn_measured_fraction_theta_full 0.967
_diffrn_measured_fraction_theta_max 0.967
_diffrn_measurement_device_type KappaCCD
_diffrn_measurement_method 'phi and omega scans'
_diffrn_radiation_monochromator graphite
_diffrn_radiation_source 'fine-focus sealed tube'
_diffrn_radiation_type MoK\a
_diffrn_radiation_wavelength 0.71069
_diffrn_reflns_av_R_equivalents 0.0531
_diffrn_reflns_av_sigmaI/netI 0.0444
_diffrn_reflns_limit_h_max 11
_diffrn_reflns_limit_h_min -9
_diffrn_reflns_limit_k_max 14
_diffrn_reflns_limit_k_min -14
_diffrn_reflns_limit_l_max 20
_diffrn_reflns_limit_l_min -17
_diffrn_reflns_number 18156
_diffrn_reflns_theta_full 25.01
_diffrn_reflns_theta_max 25.01
_diffrn_reflns_theta_min 2.97
_exptl_absorpt_coefficient_mu 1.613
_exptl_absorpt_correction_T_max 0.7824
_exptl_absorpt_correction_T_min 0.7179
_exptl_absorpt_correction_type multi-scan
_exptl_absorpt_process_details 'DENZO/SCALEPACK (Otwinowski & Minor, 1996)'
_exptl_crystal_colour 'Dark Green'
_exptl_crystal_density_diffrn 1.374
_exptl_crystal_density_method 'not measured'
_exptl_crystal_description Block
_exptl_crystal_F_000 852
_exptl_crystal_size_max 0.22
_exptl_crystal_size_mid 0.18
_exptl_crystal_size_min 0.16
_platon_squeeze_details
;
 A highly disordered THF molecules present in a cavity at (0, 1/2, 1/2)
 was accounted for using the Platon SQUEEZE function.
;
_refine_diff_density_max 0.831
_refine_diff_density_min -0.450
_refine_diff_density_rms 0.084
_refine_ls_extinction_method none
_refine_ls_goodness_of_fit_ref 1.072
_refine_ls_hydrogen_treatment constr
_refine_ls_matrix_type full
_refine_ls_number_parameters 418
_refine_ls_number_reflns 6780
_refine_ls_number_restraints 0
_refine_ls_restrained_S_all 1.072
_refine_ls_R_factor_all 0.0696
_refine_ls_R_factor_gt 0.0565
_refine_ls_shift/su_max 0.001
_refine_ls_shift/su_mean 0.000
_refine_ls_structure_factor_coef Fsqd
_refine_ls_weighting_details 'calc w=1/[\s^2^(Fo^2^)+(0.0568P)^2^+4.3728P] where P=(Fo^2^+2Fc^2^)/3'
_refine_ls_weighting_scheme calc
_refine_ls_wR_factor_gt 0.1372
_refine_ls_wR_factor_ref 0.1453
_reflns_number_gt 5658
_reflns_number_total 6780
_reflns_threshold_expression >2sigma(I)
_cod_data_source_file om500880g_si_001.cif
_cod_data_source_block pa874
_cod_depositor_comments
;
The following automatic conversions were performed:

'_symmetry_cell_setting' value 'Triclinic' changed to 'triclinic'
according to
/home/saulius/struct/COD-crude-data--automatic-downloads/rss-feeds/ACS/lib/dictionaries/cif_core.dic
dictionary named 'cif_core.dic' version 2.4.2 from 2011-04-26.

Automatic conversion script
Id: cif_fix_values 2827 2014-09-09 07:05:25Z andrius 

 Adding full bibliography for 4084474--4084476.cif.
;
_cod_original_sg_symbol_H-M P-1
_cod_database_code 4084476

loop_
_symmetry_equiv_pos_as_xyz
'x, y, z'
'-x, -y, -z'

loop_
_atom_site_label
_atom_site_type_symbol
_atom_site_fract_x
_atom_site_fract_y
_atom_site_fract_z
_atom_site_U_iso_or_equiv
_atom_site_adp_type
_atom_site_occupancy
_atom_site_symmetry_multiplicity
_atom_site_calc_flag
_atom_site_refinement_flags
Br1 Br -0.03211(6) 0.75235(5) 0.35610(3) 0.05863(18) Uani 1 1 d .
Ni1 Ni 0.13917(6) 0.81460(5) 0.27092(3) 0.03551(17) Uani 1 1 d .
P1 P 0.38848(11) 1.00260(9) 0.29249(6) 0.0330(3) Uani 1 1 d .
P2 P 0.07366(11) 0.68729(9) 0.16429(6) 0.0350(3) Uani 1 1 d .
O1 O 0.0883(3) 0.9389(2) 0.21656(17) 0.0381(7) Uani 1 1 d .
N1 N 0.3433(4) 0.8702(3) 0.29908(19) 0.0351(8) Uani 1 1 d .
C1 C 0.3155(4) 1.0423(3) 0.1992(2) 0.0336(9) Uani 1 1 d .
C2 C 0.1710(4) 1.0038(3) 0.1749(2) 0.0340(9) Uani 1 1 d .
C3 C 0.1131(5) 1.0399(4) 0.1026(3) 0.0392(10) Uani 1 1 d .
H3 H 0.0158 1.0152 0.0845 0.047 Uiso 1 1 calc R
C4 C 0.1954(5) 1.1094(4) 0.0585(3) 0.0428(11) Uani 1 1 d .
H4 H 0.1550 1.1311 0.0098 0.051 Uiso 1 1 calc R
C5 C 0.3369(5) 1.1486(4) 0.0840(3) 0.0431(11) Uani 1 1 d .
H5 H 0.3929 1.1973 0.0532 0.052 Uiso 1 1 calc R
C6 C 0.3960(5) 1.1166(4) 0.1543(3) 0.0388(10) Uani 1 1 d .
H6 H 0.4924 1.1452 0.1726 0.047 Uiso 1 1 calc R
C7 C 0.5788(4) 1.0486(4) 0.3004(3) 0.0360(9) Uani 1 1 d .
C8 C 0.6550(5) 1.1015(4) 0.3683(3) 0.0417(10) Uani 1 1 d .
H8 H 0.6062 1.1237 0.4096 0.050 Uiso 1 1 calc R
C9 C 0.8011(5) 1.1224(4) 0.3767(3) 0.0511(12) Uani 1 1 d .
H9 H 0.8520 1.1583 0.4239 0.061 Uiso 1 1 calc R
C10 C 0.8733(5) 1.0916(4) 0.3172(3) 0.0540(13) Uani 1 1 d .
H10 H 0.9739 1.1060 0.3233 0.065 Uiso 1 1 calc R
C11 C 0.7989(5) 1.0395(4) 0.2482(3) 0.0474(11) Uani 1 1 d .
H11 H 0.8482 1.0183 0.2067 0.057 Uiso 1 1 calc R
C12 C 0.6525(5) 1.0187(4) 0.2402(3) 0.0409(10) Uani 1 1 d .
H12 H 0.6015 0.9835 0.1929 0.049 Uiso 1 1 calc R
C13 C 0.3227(4) 1.0879(4) 0.3639(2) 0.0348(9) Uani 1 1 d .
C14 C 0.3537(5) 1.2029(4) 0.3606(3) 0.0419(10) Uani 1 1 d .
H14 H 0.4132 1.2350 0.3237 0.050 Uiso 1 1 calc R
C15 C 0.2985(5) 1.2707(4) 0.4108(3) 0.0467(11) Uani 1 1 d .
H15 H 0.3197 1.3490 0.4081 0.056 Uiso 1 1 calc R
C16 C 0.2129(5) 1.2243(4) 0.4644(3) 0.0450(11) Uani 1 1 d .
H16 H 0.1759 1.2707 0.4992 0.054 Uiso 1 1 calc R
C17 C 0.1810(5) 1.1107(4) 0.4676(3) 0.0450(11) Uani 1 1 d .
H17 H 0.1219 1.0790 0.5047 0.054 Uiso 1 1 calc R
C18 C 0.2343(5) 1.0423(4) 0.4170(2) 0.0392(10) Uani 1 1 d .
H18 H 0.2102 0.9640 0.4188 0.047 Uiso 1 1 calc R
C19 C 0.4239(5) 0.7987(4) 0.3512(3) 0.0387(10) Uani 1 1 d .
C20 C 0.4300(6) 0.8339(5) 0.4372(3) 0.0595(14) Uani 1 1 d .
H20A H 0.4762 0.9118 0.4461 0.089 Uiso 1 1 calc R
H20B H 0.4839 0.7874 0.4692 0.089 Uiso 1 1 calc R
H20C H 0.3336 0.8254 0.4520 0.089 Uiso 1 1 calc R
C21 C 0.5756(6) 0.7981(5) 0.3324(3) 0.0598(14) Uani 1 1 d .
H21A H 0.5747 0.7832 0.2759 0.090 Uiso 1 1 calc R
H21B H 0.6143 0.7402 0.3610 0.090 Uiso 1 1 calc R
H21C H 0.6345 0.8705 0.3483 0.090 Uiso 1 1 calc R
C22 C 0.3443(6) 0.6815(4) 0.3366(4) 0.0657(16) Uani 1 1 d .
H22A H 0.2466 0.6784 0.3482 0.099 Uiso 1 1 calc R
H22B H 0.3903 0.6324 0.3705 0.099 Uiso 1 1 calc R
H22C H 0.3442 0.6575 0.2815 0.099 Uiso 1 1 calc R
C23 C 0.1534(5) 0.7391(4) 0.0782(2) 0.0382(10) Uani 1 1 d .
C24 C 0.0812(5) 0.7224(4) 0.0029(3) 0.0447(11) Uani 1 1 d .
H24 H -0.0123 0.6809 -0.0056 0.054 Uiso 1 1 calc R
C25 C 0.1465(5) 0.7666(5) -0.0594(3) 0.0539(13) Uani 1 1 d .
H25 H 0.0980 0.7539 -0.1111 0.065 Uiso 1 1 calc R
C26 C 0.2803(5) 0.8286(5) -0.0479(3) 0.0534(13) Uani 1 1 d .
H26 H 0.3231 0.8596 -0.0913 0.064 Uiso 1 1 calc R
C27 C 0.3529(5) 0.8461(4) 0.0267(3) 0.0466(11) Uani 1 1 d .
H27 H 0.4458 0.8888 0.0348 0.056 Uiso 1 1 calc R
C28 C 0.2889(5) 0.8005(4) 0.0895(3) 0.0398(10) Uani 1 1 d .
H28 H 0.3387 0.8117 0.1408 0.048 Uiso 1 1 calc R
C29 C -0.1163(4) 0.6597(4) 0.1335(2) 0.0381(10) Uani 1 1 d .
C30 C -0.1896(5) 0.5580(4) 0.1016(3) 0.0502(12) Uani 1 1 d .
H30 H -0.1400 0.4985 0.0946 0.060 Uiso 1 1 calc R
C31 C -0.3323(6) 0.5421(5) 0.0802(3) 0.0604(14) Uani 1 1 d .
H31 H -0.3815 0.4713 0.0595 0.073 Uiso 1 1 calc R
C32 C -0.4057(5) 0.6287(5) 0.0883(3) 0.0583(14) Uani 1 1 d .
H32 H -0.5049 0.6178 0.0729 0.070 Uiso 1 1 calc R
C33 C -0.3338(5) 0.7307(5) 0.1190(3) 0.0523(13) Uani 1 1 d .
H33 H -0.3837 0.7903 0.1246 0.063 Uiso 1 1 calc R
C34 C -0.1904(5) 0.7472(4) 0.1415(3) 0.0435(11) Uani 1 1 d .
H34 H -0.1417 0.8180 0.1625 0.052 Uiso 1 1 calc R
C35 C 0.1184(4) 0.5498(4) 0.1743(3) 0.0385(10) Uani 1 1 d .
C36 C 0.1971(5) 0.5036(4) 0.1233(3) 0.0437(11) Uani 1 1 d .
H36 H 0.2285 0.5433 0.0801 0.052 Uiso 1 1 calc R
C37 C 0.2299(5) 0.3998(4) 0.1355(3) 0.0498(12) Uani 1 1 d .
H37 H 0.2842 0.3685 0.1006 0.060 Uiso 1 1 calc R
C38 C 0.1846(6) 0.3411(4) 0.1979(3) 0.0524(12) Uani 1 1 d .
H38 H 0.2071 0.2695 0.2056 0.063 Uiso 1 1 calc R
C39 C 0.1066(6) 0.3864(4) 0.2488(3) 0.0509(12) Uani 1 1 d .
H39 H 0.0750 0.3456 0.2915 0.061 Uiso 1 1 calc R
C40 C 0.0742(5) 0.4902(4) 0.2384(3) 0.0462(11) Uani 1 1 d .
H40 H 0.0220 0.5215 0.2744 0.055 Uiso 1 1 calc R

loop_
_atom_site_aniso_label
_atom_site_aniso_U_11
_atom_site_aniso_U_22
_atom_site_aniso_U_33
_atom_site_aniso_U_23
_atom_site_aniso_U_13
_atom_site_aniso_U_12
Br1 0.0625(3) 0.0630(4) 0.0529(3) 0.0053(3) 0.0290(3) 0.0038(3)
Ni1 0.0365(3) 0.0409(3) 0.0303(3) 0.0057(2) 0.0045(2) 0.0091(2)
P1 0.0327(6) 0.0410(6) 0.0269(5) 0.0048(4) 0.0029(4) 0.0109(5)
P2 0.0341(6) 0.0404(6) 0.0321(6) 0.0052(5) 0.0036(4) 0.0108(5)
O1 0.0358(16) 0.0410(17) 0.0396(16) 0.0098(13) 0.0040(13) 0.0112(13)
N1 0.0344(19) 0.043(2) 0.0284(18) 0.0076(15) 0.0003(14) 0.0103(15)
C1 0.038(2) 0.039(2) 0.026(2) 0.0037(17) 0.0018(17) 0.0122(18)
C2 0.039(2) 0.040(2) 0.027(2) 0.0032(18) 0.0053(17) 0.0160(19)
C3 0.037(2) 0.044(2) 0.037(2) 0.003(2) -0.0034(18) 0.0123(19)
C4 0.051(3) 0.051(3) 0.032(2) 0.009(2) 0.002(2) 0.023(2)
C5 0.053(3) 0.050(3) 0.034(2) 0.017(2) 0.014(2) 0.023(2)
C6 0.037(2) 0.045(3) 0.036(2) 0.0083(19) 0.0056(18) 0.0109(19)
C7 0.031(2) 0.041(2) 0.038(2) 0.0096(19) 0.0036(17) 0.0104(18)
C8 0.045(3) 0.043(3) 0.039(2) 0.010(2) 0.007(2) 0.010(2)
C9 0.041(3) 0.055(3) 0.054(3) 0.006(2) -0.006(2) 0.006(2)
C10 0.035(3) 0.066(3) 0.064(3) 0.018(3) 0.005(2) 0.015(2)
C11 0.044(3) 0.055(3) 0.050(3) 0.013(2) 0.016(2) 0.020(2)
C12 0.041(2) 0.048(3) 0.038(2) 0.009(2) 0.0075(19) 0.018(2)
C13 0.035(2) 0.042(2) 0.030(2) 0.0043(18) 0.0019(17) 0.0138(18)
C14 0.043(3) 0.051(3) 0.035(2) 0.011(2) 0.0075(19) 0.013(2)
C15 0.053(3) 0.049(3) 0.043(3) 0.007(2) 0.008(2) 0.022(2)
C16 0.043(3) 0.057(3) 0.039(2) -0.002(2) 0.003(2) 0.022(2)
C17 0.039(2) 0.063(3) 0.035(2) 0.002(2) 0.0081(19) 0.013(2)
C18 0.041(2) 0.047(3) 0.032(2) 0.0063(19) 0.0021(18) 0.012(2)
C19 0.037(2) 0.044(2) 0.037(2) 0.0106(19) 0.0000(18) 0.0141(19)
C20 0.068(3) 0.078(4) 0.037(3) 0.010(3) -0.002(2) 0.030(3)
C21 0.059(3) 0.070(4) 0.059(3) 0.021(3) 0.014(3) 0.031(3)
C22 0.065(4) 0.051(3) 0.076(4) 0.019(3) -0.020(3) 0.011(3)
C23 0.041(2) 0.044(2) 0.035(2) 0.0060(19) 0.0071(18) 0.020(2)
C24 0.042(3) 0.059(3) 0.035(2) 0.008(2) 0.0048(19) 0.012(2)
C25 0.053(3) 0.083(4) 0.028(2) 0.014(2) 0.003(2) 0.019(3)
C26 0.050(3) 0.075(4) 0.043(3) 0.024(3) 0.017(2) 0.022(3)
C27 0.043(3) 0.054(3) 0.047(3) 0.007(2) 0.014(2) 0.015(2)
C28 0.040(2) 0.049(3) 0.035(2) 0.003(2) 0.0076(18) 0.018(2)
C29 0.036(2) 0.054(3) 0.026(2) 0.0075(19) 0.0052(17) 0.011(2)
C30 0.041(3) 0.054(3) 0.052(3) -0.004(2) 0.000(2) 0.003(2)
C31 0.049(3) 0.067(4) 0.059(3) -0.008(3) -0.002(2) 0.001(3)
C32 0.034(3) 0.089(4) 0.049(3) -0.002(3) 0.001(2) 0.007(3)
C33 0.044(3) 0.075(4) 0.043(3) 0.008(3) 0.007(2) 0.026(3)
C34 0.041(3) 0.053(3) 0.037(2) 0.004(2) 0.0052(19) 0.009(2)
C35 0.037(2) 0.041(2) 0.038(2) 0.0037(19) -0.0004(18) 0.0090(19)
C36 0.050(3) 0.044(3) 0.040(2) 0.005(2) 0.004(2) 0.016(2)
C37 0.055(3) 0.051(3) 0.046(3) 0.000(2) 0.001(2) 0.021(2)
C38 0.060(3) 0.044(3) 0.054(3) 0.008(2) -0.005(2) 0.017(2)
C39 0.064(3) 0.043(3) 0.044(3) 0.010(2) 0.001(2) 0.009(2)
C40 0.051(3) 0.046(3) 0.043(3) 0.006(2) 0.005(2) 0.011(2)

loop_
_atom_type_symbol
_atom_type_description
_atom_type_scat_dispersion_real
_atom_type_scat_dispersion_imag
_atom_type_scat_source
C C 0.0033 0.0016 'International Tables Vol C Tables 4.2.6.8 and 6.1.1.4'
H H 0.0000 0.0000 'International Tables Vol C Tables 4.2.6.8 and 6.1.1.4'
Br Br -0.2901 2.4595 'International Tables Vol C Tables 4.2.6.8 and 6.1.1.4'
N N 0.0061 0.0033 'International Tables Vol C Tables 4.2.6.8 and 6.1.1.4'
Ni Ni 0.3393 1.1124 'International Tables Vol C Tables 4.2.6.8 and 6.1.1.4'
O O 0.0106 0.0060 'International Tables Vol C Tables 4.2.6.8 and 6.1.1.4'
P P 0.1023 0.0942 'International Tables Vol C Tables 4.2.6.8 and 6.1.1.4'

loop_
_geom_angle_atom_site_label_1
_geom_angle_atom_site_label_2
_geom_angle_atom_site_label_3
_geom_angle
O1 Ni1 N1 99.43(13)
O1 Ni1 P2 95.64(10)
N1 Ni1 P2 117.19(11)
O1 Ni1 Br1 109.68(9)
N1 Ni1 Br1 127.82(10)
P2 Ni1 Br1 102.25(4)
N1 P1 C1 109.83(19)
N1 P1 C7 113.15(19)
C1 P1 C7 107.2(2)
N1 P1 C13 115.1(2)
C1 P1 C13 104.25(19)
C7 P1 C13 106.7(2)
C35 P2 C29 103.9(2)
C35 P2 C23 104.8(2)
C29 P2 C23 104.96(19)
C35 P2 Ni1 117.84(14)
C29 P2 Ni1 113.22(15)
C23 P2 Ni1 110.98(15)
C2 O1 Ni1 125.1(3)
C19 N1 P1 125.3(3)
C19 N1 Ni1 116.5(3)
P1 N1 Ni1 113.74(18)
C6 C1 C2 120.3(4)
C6 C1 P1 121.5(3)
C2 C1 P1 118.0(3)
O1 C2 C1 123.0(4)
O1 C2 C3 119.5(4)
C1 C2 C3 117.4(4)
C4 C3 C2 121.1(4)
C4 C3 H3 119.5
C2 C3 H3 119.5
C3 C4 C5 120.8(4)
C3 C4 H4 119.6
C5 C4 H4 119.6
C6 C5 C4 119.7(4)
C6 C5 H5 120.1
C4 C5 H5 120.1
C5 C6 C1 120.6(4)
C5 C6 H6 119.7
C1 C6 H6 119.7
C8 C7 C12 118.6(4)
C8 C7 P1 121.9(3)
C12 C7 P1 119.0(3)
C9 C8 C7 120.8(4)
C9 C8 H8 119.6
C7 C8 H8 119.6
C10 C9 C8 120.3(5)
C10 C9 H9 119.8
C8 C9 H9 119.8
C9 C10 C11 119.8(4)
C9 C10 H10 120.1
C11 C10 H10 120.1
C12 C11 C10 119.5(4)
C12 C11 H11 120.3
C10 C11 H11 120.3
C11 C12 C7 120.9(4)
C11 C12 H12 119.5
C7 C12 H12 119.5
C18 C13 C14 119.2(4)
C18 C13 P1 122.1(3)
C14 C13 P1 118.5(3)
C15 C14 C13 120.4(4)
C15 C14 H14 119.8
C13 C14 H14 119.8
C16 C15 C14 119.9(5)
C16 C15 H15 120.1
C14 C15 H15 120.1
C15 C16 C17 120.1(4)
C15 C16 H16 120.0
C17 C16 H16 120.0
C16 C17 C18 120.4(4)
C16 C17 H17 119.8
C18 C17 H17 119.8
C13 C18 C17 120.1(4)
C13 C18 H18 120.0
C17 C18 H18 120.0
C22 C19 C20 109.5(4)
C22 C19 N1 106.3(3)
C20 C19 N1 111.3(4)
C22 C19 C21 107.0(4)
C20 C19 C21 108.4(4)
N1 C19 C21 114.2(4)
C19 C20 H20A 109.5
C19 C20 H20B 109.5
H20A C20 H20B 109.5
C19 C20 H20C 109.5
H20A C20 H20C 109.5
H20B C20 H20C 109.5
C19 C21 H21A 109.5
C19 C21 H21B 109.5
H21A C21 H21B 109.5
C19 C21 H21C 109.5
H21A C21 H21C 109.5
H21B C21 H21C 109.5
C19 C22 H22A 109.5
C19 C22 H22B 109.5
H22A C22 H22B 109.5
C19 C22 H22C 109.5
H22A C22 H22C 109.5
H22B C22 H22C 109.5
C28 C23 C24 119.5(4)
C28 C23 P2 118.0(3)
C24 C23 P2 122.4(4)
C25 C24 C23 119.5(5)
C25 C24 H24 120.3
C23 C24 H24 120.3
C26 C25 C24 120.9(4)
C26 C25 H25 119.5
C24 C25 H25 119.5
C25 C26 C27 120.1(4)
C25 C26 H26 119.9
C27 C26 H26 119.9
C26 C27 C28 119.3(5)
C26 C27 H27 120.3
C28 C27 H27 120.3
C23 C28 C27 120.6(4)
C23 C28 H28 119.7
C27 C28 H28 119.7
C30 C29 C34 118.8(4)
C30 C29 P2 123.5(4)
C34 C29 P2 117.7(3)
C31 C30 C29 120.8(5)
C31 C30 H30 119.6
C29 C30 H30 119.6
C30 C31 C32 120.3(5)
C30 C31 H31 119.8
C32 C31 H31 119.8
C33 C32 C31 119.4(5)
C33 C32 H32 120.3
C31 C32 H32 120.3
C34 C33 C32 120.7(5)
C34 C33 H33 119.7
C32 C33 H33 119.7
C33 C34 C29 119.9(5)
C33 C34 H34 120.0
C29 C34 H34 120.0
C36 C35 C40 119.2(4)
C36 C35 P2 123.0(3)
C40 C35 P2 117.8(3)
C37 C36 C35 119.9(5)
C37 C36 H36 120.0
C35 C36 H36 120.0
C38 C37 C36 120.6(5)
C38 C37 H37 119.7
C36 C37 H37 119.7
C39 C38 C37 119.9(5)
C39 C38 H38 120.1
C37 C38 H38 120.1
C40 C39 C38 120.5(5)
C40 C39 H39 119.7
C38 C39 H39 119.7
C39 C40 C35 119.9(5)
C39 C40 H40 120.1
C35 C40 H40 120.1

loop_
_geom_bond_atom_site_label_1
_geom_bond_atom_site_label_2
_geom_bond_distance
Br1 Ni1 2.3712(7)
Ni1 O1 1.921(3)
Ni1 N1 1.971(3)
Ni1 P2 2.3210(12)
P1 N1 1.616(4)
P1 C1 1.796(4)
P1 C7 1.815(4)
P1 C13 1.819(4)
P2 C35 1.819(4)
P2 C29 1.822(4)
P2 C23 1.824(4)
O1 C2 1.314(5)
N1 C19 1.522(5)
C1 C6 1.400(6)
C1 C2 1.406(6)
C2 C3 1.422(6)
C3 C4 1.368(7)
C3 H3 0.9500
C4 C5 1.384(7)
C4 H4 0.9500
C5 C6 1.377(6)
C5 H5 0.9500
C6 H6 0.9500
C7 C8 1.383(6)
C7 C12 1.390(6)
C8 C9 1.379(7)
C8 H8 0.9500
C9 C10 1.375(7)
C9 H9 0.9500
C10 C11 1.390(7)
C10 H10 0.9500
C11 C12 1.383(6)
C11 H11 0.9500
C12 H12 0.9500
C13 C18 1.382(6)
C13 C14 1.393(6)
C14 C15 1.385(6)
C14 H14 0.9500
C15 C16 1.375(7)
C15 H15 0.9500
C16 C17 1.377(7)
C16 H16 0.9500
C17 C18 1.384(6)
C17 H17 0.9500
C18 H18 0.9500
C19 C22 1.505(7)
C19 C20 1.516(7)
C19 C21 1.534(7)
C20 H20A 0.9800
C20 H20B 0.9800
C20 H20C 0.9800
C21 H21A 0.9800
C21 H21B 0.9800
C21 H21C 0.9800
C22 H22A 0.9800
C22 H22B 0.9800
C22 H22C 0.9800
C23 C28 1.382(6)
C23 C24 1.390(6)
C24 C25 1.380(7)
C24 H24 0.9500
C25 C26 1.371(7)
C25 H25 0.9500
C26 C27 1.382(7)
C26 H26 0.9500
C27 C28 1.387(6)
C27 H27 0.9500
C28 H28 0.9500
C29 C30 1.384(7)
C29 C34 1.399(6)
C30 C31 1.365(7)
C30 H30 0.9500
C31 C32 1.386(8)
C31 H31 0.9500
C32 C33 1.377(8)
C32 H32 0.9500
C33 C34 1.374(7)
C33 H33 0.9500
C34 H34 0.9500
C35 C36 1.387(6)
C35 C40 1.407(6)
C36 C37 1.380(6)
C36 H36 0.9500
C37 C38 1.379(7)
C37 H37 0.9500
C38 C39 1.376(7)
C38 H38 0.9500
C39 C40 1.374(7)
C39 H39 0.9500
C40 H40 0.9500

loop_
_platon_squeeze_void_nr
_platon_squeeze_void_average_x
_platon_squeeze_void_average_y
_platon_squeeze_void_average_z
_platon_squeeze_void_volume
_platon_squeeze_void_count_electrons
_platon_squeeze_void_content
1 -0.002 0.500 0.500 368 60 C4H8O
